data_7151193
loop_
_publ_author_name
'Yamada, Takeshi'
'Iritani, Masashi'
'Ohishi, Hirohumi'
'Tanaka, Kayo'
'Minoura, Katsuhiko'
'Doi, Mitsunobu'
'Numata, Atsushi'

_publ_section_title
;
 Pericosines, antitumour metabolites from the sea hare-derived fungus
 Periconia byssoides. Structures and biological activities.
;
_journal_issue 24
_journal_name_full 'Organic &amp; biomolecular chemistry'
_journal_page_first 3979
_journal_page_last 3986
_journal_paper_doi 10.1039/b713060k
_journal_volume 5
_journal_year 2007
_chemical_formula_moiety 'C16 H21 Cl O10'
_chemical_formula_sum 'C16 H21 Cl O10'
_chemical_formula_weight 408.78
_chemical_name_systematic
;
?
;
_space_group_IT_number 2
_symmetry_cell_setting triclinic
_symmetry_space_group_name_Hall '-P 1'
_symmetry_space_group_name_H-M 'P -1'
_atom_sites_solution_hydrogens geom
_atom_sites_solution_primary direct
_atom_sites_solution_secondary difmap
_audit_creation_method SHELXL-97
_cell_angle_alpha 98.72(9)
_cell_angle_beta 105.35(7)
_cell_angle_gamma 98.72(11)
_cell_formula_units_Z 2
_cell_length_a 9.516(10)
_cell_length_b 16.66(2)
_cell_length_c 6.226(4)
_cell_measurement_reflns_used 20
_cell_measurement_temperature 293(2)
_cell_measurement_theta_max 35
_cell_measurement_theta_min 17
_cell_volume 921.6(17)
_computing_cell_refinement 'MSC/AFC Diffractmeter Control Software'
_computing_data_collection 'MSC/AFC Diffractmeter Control Software'
_computing_data_reduction 'MSC/AFC Diffractmeter Control Software'
_computing_structure_refinement 'SHELXL-97 (Sheldrick, 1997)'
_computing_structure_solution 'SHELXS-97 (Sheldrick, 1997)'
_diffrn_ambient_temperature 293(2)
_diffrn_measured_fraction_theta_full 0.993
_diffrn_measured_fraction_theta_max 0.993
_diffrn_measurement_device 'Rigaku AFC5R'
_diffrn_measurement_method 2\t-\w
_diffrn_radiation_monochromator graphite
_diffrn_radiation_source 'Rigaku RU200 rotating anode'
_diffrn_radiation_type CuK\a
_diffrn_radiation_wavelength 1.54178
_diffrn_reflns_av_R_equivalents 0.1335
_diffrn_reflns_av_sigmaI/netI 0.0759
_diffrn_reflns_limit_h_max 0
_diffrn_reflns_limit_h_min -10
_diffrn_reflns_limit_k_max 18
_diffrn_reflns_limit_k_min -18
_diffrn_reflns_limit_l_max 6
_diffrn_reflns_limit_l_min -6
_diffrn_reflns_number 2907
_diffrn_reflns_theta_full 60.22
_diffrn_reflns_theta_max 60.22
_diffrn_reflns_theta_min 2.74
_diffrn_standards_decay_% 2.0
_diffrn_standards_interval_count 150
_diffrn_standards_interval_time 80
_diffrn_standards_number 3
_exptl_absorpt_coefficient_mu 2.328
_exptl_absorpt_correction_T_max 0.97
_exptl_absorpt_correction_T_min 0.54
_exptl_absorpt_correction_type psi-scan
_exptl_crystal_colour colourless
_exptl_crystal_density_diffrn 1.473
_exptl_crystal_density_method 'not measured'
_exptl_crystal_description platelet
_exptl_crystal_F_000 428
_exptl_crystal_size_max 0.08
_exptl_crystal_size_mid 0.06
_exptl_crystal_size_min 0.02
_refine_diff_density_max 0.491
_refine_diff_density_min -0.590
_refine_diff_density_rms 0.110
_refine_ls_extinction_method none
_refine_ls_goodness_of_fit_ref 1.101
_refine_ls_hydrogen_treatment constr
_refine_ls_matrix_type full
_refine_ls_number_parameters 244
_refine_ls_number_reflns 2718
_refine_ls_number_restraints 0
_refine_ls_restrained_S_all 1.101
_refine_ls_R_factor_all 0.1701
_refine_ls_R_factor_gt 0.1030
_refine_ls_shift/su_max 0.001
_refine_ls_shift/su_mean 0.000
_refine_ls_structure_factor_coef Fsqd
_refine_ls_weighting_details 'calc w=1/[\s^2^(Fo^2^)+(0.0806P)^2^+8.9857P] where P=(Fo^2^+2Fc^2^)/3'
_refine_ls_weighting_scheme calc
_refine_ls_wR_factor_gt 0.2516
_refine_ls_wR_factor_ref 0.2954
_reflns_number_gt 1688
_reflns_number_total 2718
_reflns_threshold_expression I>2\s(I)
_cod_data_source_file b713060k.txt
_cod_data_source_block numata3
_cod_original_cell_volume 921.8(18)
_cod_original_sg_symbol_H-M P-1
_cod_database_code 7151193

loop_
_symmetry_equiv_pos_as_xyz
'x, y, z'
'-x, -y, -z'

loop_
_atom_site_label
_atom_site_type_symbol
_atom_site_fract_x
_atom_site_fract_y
_atom_site_fract_z
_atom_site_U_iso_or_equiv
_atom_site_adp_type
_atom_site_occupancy
_atom_site_symmetry_multiplicity
_atom_site_calc_flag
_atom_site_refinement_flags
_atom_site_disorder_assembly
_atom_site_disorder_group
C1 C 1.2227(10) 0.2691(6) 0.2657(16) 0.041(2) Uani 1 1 d . . .
C2 C 1.2252(10) 0.1958(6) 0.1519(16) 0.043(2) Uani 1 1 d . . .
H2 H 1.2952 0.1941 0.0725 0.052 Uiso 1 1 calc R . .
C3 C 1.1281(11) 0.1171(6) 0.1393(16) 0.044(2) Uani 1 1 d . . .
H3 H 1.1914 0.0765 0.1711 0.053 Uiso 1 1 calc R . .
O3 O 1.0245(7) 0.0860(4) -0.0853(10) 0.0440(16) Uani 1 1 d . . .
H3A H 1.0380 0.0405 -0.1512 0.066 Uiso 1 1 calc R . .
C4 C 1.0477(11) 0.1262(6) 0.3252(16) 0.043(2) Uani 1 1 d . . .
H4 H 1.1209 0.1304 0.4727 0.052 Uiso 1 1 calc R . .
O4 O 0.9329(7) 0.0576(4) 0.2935(11) 0.0456(17) Uani 1 1 d . . .
H4A H 0.8541 0.0733 0.2823 0.068 Uiso 1 1 calc R . .
C5 C 0.9865(10) 0.2048(5) 0.3313(14) 0.037(2) Uani 1 1 d . . .
H5 H 0.9283 0.2085 0.4396 0.044 Uiso 1 1 calc R . .
C6 C 1.1090(10) 0.2807(6) 0.3886(15) 0.041(2) Uani 1 1 d . . .
H6 H 1.0654 0.3280 0.3488 0.049 Uiso 1 1 calc R . .
Cl6 Cl 1.2012(3) 0.3019(2) 0.6924(4) 0.0680(9) Uani 1 1 d . . .
C7 C 1.3215(12) 0.3484(7) 0.2723(18) 0.053(3) Uani 1 1 d . . .
O7 O 1.2995(10) 0.4153(5) 0.3279(19) 0.088(3) Uani 1 1 d . . .
C8 C 1.5370(16) 0.4093(8) 0.196(3) 0.090(5) Uani 1 1 d . . .
H8A H 1.6197 0.3953 0.1483 0.136 Uiso 1 1 calc R . .
H8B H 1.5731 0.4446 0.3447 0.136 Uiso 1 1 calc R . .
H8C H 1.4819 0.4378 0.0907 0.136 Uiso 1 1 calc R . .
O8 O 1.4410(8) 0.3343(4) 0.2051(13) 0.061(2) Uani 1 1 d . . .
O5 O 0.8934(6) 0.2004(4) 0.1037(9) 0.0349(14) Uani 1 1 d . . .
C1' C 0.7206(10) 0.2628(5) -0.1303(14) 0.034(2) Uani 1 1 d . . .
C2' C 0.6079(10) 0.2259(6) -0.3157(15) 0.038(2) Uani 1 1 d . . .
H2' H 0.5943 0.2512 -0.4410 0.046 Uiso 1 1 calc R . .
C3' C 0.5033(10) 0.1479(5) -0.3362(14) 0.034(2) Uani 1 1 d . . .
H3' H 0.4142 0.1626 -0.3033 0.041 Uiso 1 1 calc R . .
O3' O 0.4584(7) 0.0996(4) -0.5621(10) 0.0393(15) Uani 1 1 d . . .
H3'1 H 0.4006 0.0567 -0.5691 0.059 Uiso 1 1 calc R . .
C4' C 0.5686(10) 0.0968(6) -0.1645(15) 0.037(2) Uani 1 1 d . . .
H4' H 0.4905 0.0521 -0.1593 0.045 Uiso 1 1 calc R . .
O4' O 0.6848(7) 0.0634(4) -0.2220(10) 0.0405(15) Uani 1 1 d . . .
H4'1 H 0.7629 0.0820 -0.1200 0.061 Uiso 1 1 calc R . .
C5' C 0.6322(10) 0.1547(5) 0.0667(14) 0.035(2) Uani 1 1 d . . .
H5' H 0.5502 0.1797 0.0944 0.042 Uiso 1 1 calc R . .
O5' O 0.6740(7) 0.1097(4) 0.2447(10) 0.0460(17) Uani 1 1 d . . .
H5'1 H 0.6050 0.0716 0.2323 0.069 Uiso 1 1 calc R . .
C6' C 0.7543(10) 0.2254(5) 0.0821(15) 0.034(2) Uani 1 1 d . . .
H6' H 0.7644 0.2682 0.2149 0.041 Uiso 1 1 calc R . .
C7' C 0.8195(11) 0.3402(6) -0.1152(16) 0.040(2) Uani 1 1 d . . .
O7' O 0.8915(9) 0.3866(4) 0.0589(12) 0.061(2) Uani 1 1 d . . .
C8' C 0.9115(13) 0.4347(6) -0.3180(19) 0.056(3) Uani 1 1 d . . .
H8'1 H 0.9037 0.4405 -0.4716 0.084 Uiso 1 1 calc R . .
H8'2 H 1.0133 0.4359 -0.2384 0.084 Uiso 1 1 calc R . .
H8'3 H 0.8779 0.4794 -0.2431 0.084 Uiso 1 1 calc R . .
O8' O 0.8209(7) 0.3570(4) -0.3195(11) 0.0484(18) Uani 1 1 d . . .

loop_
_atom_site_aniso_label
_atom_site_aniso_U_11
_atom_site_aniso_U_22
_atom_site_aniso_U_33
_atom_site_aniso_U_23
_atom_site_aniso_U_13
_atom_site_aniso_U_12
C1 0.031(5) 0.042(6) 0.038(5) 0.003(4) -0.002(4) 0.002(4)
C2 0.033(5) 0.051(6) 0.045(6) 0.007(5) 0.013(4) 0.005(4)
C3 0.046(6) 0.055(6) 0.033(5) 0.010(4) 0.012(4) 0.011(5)
O3 0.052(4) 0.045(4) 0.032(3) 0.000(3) 0.014(3) 0.003(3)
C4 0.048(6) 0.042(6) 0.031(5) 0.002(4) 0.009(4) -0.006(5)
O4 0.048(4) 0.048(4) 0.047(4) 0.015(3) 0.018(3) 0.011(3)
C5 0.046(5) 0.041(5) 0.021(5) 0.002(4) 0.011(4) 0.003(4)
C6 0.045(5) 0.042(6) 0.028(5) -0.005(4) 0.007(4) 0.000(4)
Cl6 0.072(2) 0.080(2) 0.0358(14) -0.0077(13) 0.0033(13) 0.0081(15)
C7 0.045(6) 0.050(7) 0.052(6) 0.005(5) 0.003(5) 0.000(5)
O7 0.074(6) 0.038(5) 0.146(9) -0.005(5) 0.043(6) -0.002(4)
C8 0.079(10) 0.070(9) 0.121(13) 0.007(8) 0.048(9) -0.008(7)
O8 0.054(5) 0.056(5) 0.072(5) 0.015(4) 0.025(4) -0.007(4)
O5 0.035(3) 0.048(4) 0.021(3) 0.000(3) 0.011(2) 0.008(3)
C1' 0.041(5) 0.031(5) 0.028(5) 0.000(4) 0.008(4) 0.006(4)
C2' 0.045(6) 0.041(5) 0.035(5) 0.012(4) 0.018(4) 0.015(4)
C3' 0.049(6) 0.031(5) 0.025(5) 0.004(4) 0.017(4) 0.007(4)
O3' 0.040(4) 0.038(4) 0.033(3) 0.004(3) 0.007(3) -0.006(3)
C4' 0.038(5) 0.040(5) 0.035(5) 0.005(4) 0.017(4) 0.004(4)
O4' 0.039(4) 0.037(4) 0.041(4) 0.003(3) 0.008(3) 0.007(3)
C5' 0.042(5) 0.035(5) 0.032(5) 0.004(4) 0.017(4) 0.007(4)
O5' 0.051(4) 0.060(4) 0.030(3) 0.016(3) 0.017(3) 0.004(3)
C6' 0.042(5) 0.036(5) 0.028(5) 0.010(4) 0.013(4) 0.008(4)
C7' 0.051(6) 0.030(5) 0.037(6) 0.000(4) 0.015(5) 0.007(4)
O7' 0.086(6) 0.041(4) 0.044(4) 0.002(3) 0.018(4) -0.011(4)
C8' 0.068(7) 0.038(6) 0.055(7) 0.008(5) 0.018(6) -0.007(5)
O8' 0.061(4) 0.039(4) 0.039(4) 0.003(3) 0.018(3) -0.010(3)

loop_
_atom_type_symbol
_atom_type_description
_atom_type_scat_dispersion_real
_atom_type_scat_dispersion_imag
_atom_type_scat_source
C C 0.0181 0.0091 'International Tables Vol C Tables 4.2.6.8 and 6.1.1.4'
H H 0.0000 0.0000 'International Tables Vol C Tables 4.2.6.8 and 6.1.1.4'
O O 0.0492 0.0322 'International Tables Vol C Tables 4.2.6.8 and 6.1.1.4'
Cl Cl 0.3639 0.7018 'International Tables Vol C Tables 4.2.6.8 and 6.1.1.4'

loop_
_geom_angle_atom_site_label_1
_geom_angle_atom_site_label_2
_geom_angle_atom_site_label_3
_geom_angle
_geom_angle_site_symmetry_1
_geom_angle_site_symmetry_3
_geom_angle_publ_flag
C2 C1 C7 124.8(9) . . ?
C2 C1 C6 122.0(9) . . ?
C7 C1 C6 113.0(9) . . ?
C1 C2 C3 126.1(9) . . ?
C1 C2 H2 116.9 . . ?
C3 C2 H2 116.9 . . ?
O3 C3 C2 111.8(8) . . ?
O3 C3 C4 111.9(8) . . ?
C2 C3 C4 110.2(8) . . ?
O3 C3 H3 107.6 . . ?
C2 C3 H3 107.6 . . ?
C4 C3 H3 107.6 . . ?
C3 O3 H3A 113.2 . . ?
O4 C4 C5 110.0(8) . . ?
O4 C4 C3 112.3(7) . . ?
C5 C4 C3 110.3(8) . . ?
O4 C4 H4 108.1 . . ?
C5 C4 H4 108.1 . . ?
C3 C4 H4 108.1 . . ?
C4 O4 H4A 109.5 . . ?
O5 C5 C6 107.4(7) . . ?
O5 C5 C4 106.2(7) . . ?
C6 C5 C4 111.5(8) . . ?
O5 C5 H5 110.6 . . ?
C6 C5 H5 110.6 . . ?
C4 C5 H5 110.6 . . ?
C1 C6 C5 112.4(7) . . ?
C1 C6 Cl6 108.5(6) . . ?
C5 C6 Cl6 108.4(6) . . ?
C1 C6 H6 109.2 . . ?
C5 C6 H6 109.2 . . ?
Cl6 C6 H6 109.2 . . ?
O7 C7 O8 123.8(10) . . ?
O7 C7 C1 125.1(11) . . ?
O8 C7 C1 111.0(9) . . ?
O8 C8 H8A 109.5 . . ?
O8 C8 H8B 109.5 . . ?
H8A C8 H8B 109.5 . . ?
O8 C8 H8C 109.5 . . ?
H8A C8 H8C 109.5 . . ?
H8B C8 H8C 109.5 . . ?
C7 O8 C8 113.4(9) . . ?
C6' O5 C5 117.0(6) . . ?
C2' C1' C7' 123.2(8) . . ?
C2' C1' C6' 121.6(8) . . ?
C7' C1' C6' 115.1(7) . . ?
C1' C2' C3' 124.8(8) . . ?
C1' C2' H2' 117.6 . . ?
C3' C2' H2' 117.6 . . ?
O3' C3' C2' 111.3(7) . . ?
O3' C3' C4' 110.4(7) . . ?
C2' C3' C4' 111.9(8) . . ?
O3' C3' H3' 107.7 . . ?
C2' C3' H3' 107.7 . . ?
C4' C3' H3' 107.7 . . ?
C3' O3' H3'1 109.5 . . ?
O4' C4' C5' 108.6(7) . . ?
O4' C4' C3' 110.7(7) . . ?
C5' C4' C3' 107.6(7) . . ?
O4' C4' H4' 110.0 . . ?
C5' C4' H4' 110.0 . . ?
C3' C4' H4' 110.0 . . ?
C4' O4' H4'1 109.5 . . ?
O5' C5' C6' 111.6(7) . . ?
O5' C5' C4' 111.4(7) . . ?
C6' C5' C4' 115.3(7) . . ?
O5' C5' H5' 105.9 . . ?
C6' C5' H5' 105.9 . . ?
C4' C5' H5' 105.9 . . ?
C5' O5' H5'1 109.5 . . ?
O5 C6' C5' 112.1(7) . . ?
O5 C6' C1' 106.8(7) . . ?
C5' C6' C1' 111.2(7) . . ?
O5 C6' H6' 108.9 . . ?
C5' C6' H6' 108.9 . . ?
C1' C6' H6' 108.9 . . ?
O7' C7' O8' 122.0(9) . . ?
O7' C7' C1' 124.7(9) . . ?
O8' C7' C1' 113.3(8) . . ?
O8' C8' H8'1 109.5 . . ?
O8' C8' H8'2 109.5 . . ?
H8'1 C8' H8'2 109.5 . . ?
O8' C8' H8'3 109.5 . . ?
H8'1 C8' H8'3 109.5 . . ?
H8'2 C8' H8'3 109.5 . . ?
C7' O8' C8' 116.4(7) . . ?

loop_
_geom_bond_atom_site_label_1
_geom_bond_atom_site_label_2
_geom_bond_distance
_geom_bond_site_symmetry_2
_geom_bond_publ_flag
C1 C2 1.323(13) . ?
C1 C7 1.490(14) . ?
C1 C6 1.500(13) . ?
C2 C3 1.464(14) . ?
C2 H2 0.9300 . ?
C3 O3 1.446(11) . ?
C3 C4 1.550(13) . ?
C3 H3 0.9800 . ?
O3 H3A 0.8500 . ?
C4 O4 1.406(11) . ?
C4 C5 1.510(14) . ?
C4 H4 0.9800 . ?
O4 H4A 0.8200 . ?
C5 O5 1.443(10) . ?
C5 C6 1.511(13) . ?
C5 H5 0.9800 . ?
C6 Cl6 1.816(9) . ?
C6 H6 0.9800 . ?
C7 O7 1.182(13) . ?
C7 O8 1.352(13) . ?
C8 O8 1.450(14) . ?
C8 H8A 0.9600 . ?
C8 H8B 0.9600 . ?
C8 H8C 0.9600 . ?
O5 C6' 1.426(10) . ?
C1' C2' 1.338(12) . ?
C1' C7' 1.451(13) . ?
C1' C6' 1.526(12) . ?
C2' C3' 1.479(12) . ?
C2' H2' 0.9300 . ?
C3' O3' 1.429(10) . ?
C3' C4' 1.529(12) . ?
C3' H3' 0.9800 . ?
O3' H3'1 0.8200 . ?
C4' O4' 1.414(10) . ?
C4' C5' 1.520(12) . ?
C4' H4' 0.9800 . ?
O4' H4'1 0.8200 . ?
C5' O5' 1.435(11) . ?
C5' C6' 1.497(12) . ?
C5' H5' 0.9800 . ?
O5' H5'1 0.8200 . ?
C6' H6' 0.9800 . ?
C7' O7' 1.197(11) . ?
C7' O8' 1.346(11) . ?
C8' O8' 1.439(11) . ?
C8' H8'1 0.9600 . ?
C8' H8'2 0.9600 . ?
C8' H8'3 0.9600 . ?

loop_
_geom_torsion_atom_site_label_1
_geom_torsion_atom_site_label_2
_geom_torsion_atom_site_label_3
_geom_torsion_atom_site_label_4
_geom_torsion
_geom_torsion_site_symmetry_1
_geom_torsion_site_symmetry_2
_geom_torsion_site_symmetry_3
_geom_torsion_site_symmetry_4
_geom_torsion_publ_flag
C7 C1 C2 C3 -179.0(9) . . . . ?
C6 C1 C2 C3 -3.8(15) . . . . ?
C1 C2 C3 O3 110.8(11) . . . . ?
C1 C2 C3 C4 -14.4(14) . . . . ?
O3 C3 C4 O4 43.6(11) . . . . ?
C2 C3 C4 O4 168.7(8) . . . . ?
O3 C3 C4 C5 -79.4(9) . . . . ?
C2 C3 C4 C5 45.7(10) . . . . ?
O4 C4 C5 O5 -69.0(9) . . . . ?
C3 C4 C5 O5 55.3(9) . . . . ?
O4 C4 C5 C6 174.3(7) . . . . ?
C3 C4 C5 C6 -61.4(9) . . . . ?
C2 C1 C6 C5 -10.4(13) . . . . ?
C7 C1 C6 C5 165.4(8) . . . . ?
C2 C1 C6 Cl6 109.5(9) . . . . ?
C7 C1 C6 Cl6 -74.8(9) . . . . ?
O5 C5 C6 C1 -73.3(10) . . . . ?
C4 C5 C6 C1 42.6(10) . . . . ?
O5 C5 C6 Cl6 166.8(6) . . . . ?
C4 C5 C6 Cl6 -77.3(8) . . . . ?
C2 C1 C7 O7 161.9(12) . . . . ?
C6 C1 C7 O7 -13.7(15) . . . . ?
C2 C1 C7 O8 -17.9(14) . . . . ?
C6 C1 C7 O8 166.5(8) . . . . ?
O7 C7 O8 C8 -2.9(17) . . . . ?
C1 C7 O8 C8 176.9(10) . . . . ?
C6 C5 O5 C6' -103.3(8) . . . . ?
C4 C5 O5 C6' 137.3(7) . . . . ?
C7' C1' C2' C3' -178.9(8) . . . . ?
C6' C1' C2' C3' 1.3(14) . . . . ?
C1' C2' C3' O3' -145.6(9) . . . . ?
C1' C2' C3' C4' -21.6(12) . . . . ?
O3' C3' C4' O4' 54.2(9) . . . . ?
C2' C3' C4' O4' -70.3(9) . . . . ?
O3' C3' C4' C5' 172.7(7) . . . . ?
C2' C3' C4' C5' 48.1(9) . . . . ?
O4' C4' C5' O5' -69.7(9) . . . . ?
C3' C4' C5' O5' 170.5(7) . . . . ?
O4' C4' C5' C6' 58.9(10) . . . . ?
C3' C4' C5' C6' -60.9(10) . . . . ?
C5 O5 C6' C5' -90.0(9) . . . . ?
C5 O5 C6' C1' 148.0(7) . . . . ?
O5' C5' C6' O5 50.1(9) . . . . ?
C4' C5' C6' O5 -78.4(9) . . . . ?
O5' C5' C6' C1' 169.6(7) . . . . ?
C4' C5' C6' C1' 41.1(10) . . . . ?
C2' C1' C6' O5 112.3(9) . . . . ?
C7' C1' C6' O5 -67.5(9) . . . . ?
C2' C1' C6' C5' -10.3(12) . . . . ?
C7' C1' C6' C5' 169.9(8) . . . . ?
C2' C1' C7' O7' 157.6(10) . . . . ?
C6' C1' C7' O7' -22.6(14) . . . . ?
C2' C1' C7' O8' -20.9(13) . . . . ?
C6' C1' C7' O8' 158.9(8) . . . . ?
O7' C7' O8' C8' -1.2(14) . . . . ?
C1' C7' O8' C8' 177.4(8) . . . . ?
